data_4069703
loop_
_publ_author_name
'Chen, Jun-Hui'
'Guo, Jiayi'
'Li, Yongxin'
'So, Cheuk-Wai'

_publ_section_title
;
 Synthesis and Structure of [Li2C(PPh2&#x2550;NSiMe3)(PPh2&#x2550;S)]: A
 Geminal Dianionic Ligand
;
_journal_issue 15
_journal_name_full Organometallics
_journal_page_first 4617
_journal_paper_doi 10.1021/om900364j
_journal_volume 28
_journal_year 2009
_chemical_formula_moiety 'C28 H31 N P2 S Si, C3.5 H4'
_chemical_formula_sum 'C31.5 H35 N P2 S Si'
_chemical_formula_weight 549.70
_chemical_name_systematic
;

 ?

;
_space_group_IT_number 15
_symmetry_cell_setting monoclinic
_symmetry_space_group_name_Hall '-C 2yc'
_symmetry_space_group_name_H-M 'C 1 2/c 1'
_atom_sites_solution_hydrogens geom
_atom_sites_solution_primary direct
_atom_sites_solution_secondary difmap
_audit_creation_method SHELXL-97
_cell_angle_alpha 90.00
_cell_angle_beta 106.504(4)
_cell_angle_gamma 90.00
_cell_formula_units_Z 8
_cell_length_a 36.0248(15)
_cell_length_b 15.8353(6)
_cell_length_c 11.0960(4)
_cell_measurement_reflns_used 5939
_cell_measurement_temperature 173(2)
_cell_measurement_theta_max 0.00
_cell_measurement_theta_min 0.00
_cell_volume 6069.1(4)
_computing_cell_refinement 'Bruker SMART'
_computing_data_collection 'Bruker SMART'
_computing_data_reduction 'Bruker SAINT'
_computing_molecular_graphics 'Bruker SHELXTL'
_computing_publication_material 'Bruker SHELXTL'
_computing_structure_refinement 'SHELXL-97 (Sheldrick, 1997)'
_computing_structure_solution 'SHELXS-97 (Sheldrick, 1990)'
_diffrn_ambient_temperature 173(2)
_diffrn_measured_fraction_theta_full 0.994
_diffrn_measured_fraction_theta_max 0.994
_diffrn_measurement_device_type 'CCD area detector'
_diffrn_measurement_method 'phi and omega scans'
_diffrn_radiation_monochromator graphite
_diffrn_radiation_source 'fine-focus sealed tube'
_diffrn_radiation_type MoK\a
_diffrn_radiation_wavelength 0.71073
_diffrn_reflns_av_R_equivalents 0.0579
_diffrn_reflns_av_sigmaI/netI 0.0405
_diffrn_reflns_limit_h_max 44
_diffrn_reflns_limit_h_min -44
_diffrn_reflns_limit_k_max 19
_diffrn_reflns_limit_k_min -19
_diffrn_reflns_limit_l_max 13
_diffrn_reflns_limit_l_min -13
_diffrn_reflns_number 45386
_diffrn_reflns_theta_full 26.10
_diffrn_reflns_theta_max 26.10
_diffrn_reflns_theta_min 1.18
_exptl_absorpt_coefficient_mu 0.272
_exptl_absorpt_correction_T_max 0.9476
_exptl_absorpt_correction_T_min 0.9131
_exptl_absorpt_correction_type multi-scan
_exptl_absorpt_process_details sadabs
_exptl_crystal_colour colourless
_exptl_crystal_density_diffrn 1.203
_exptl_crystal_density_method 'not measured'
_exptl_crystal_description plate
_exptl_crystal_F_000 2328
_exptl_crystal_size_max 0.34
_exptl_crystal_size_mid 0.30
_exptl_crystal_size_min 0.20
_refine_diff_density_max 0.531
_refine_diff_density_min -0.686
_refine_diff_density_rms 0.164
_refine_ls_extinction_method none
_refine_ls_goodness_of_fit_ref 1.152
_refine_ls_hydrogen_treatment constr
_refine_ls_matrix_type full
_refine_ls_number_parameters 368
_refine_ls_number_reflns 5996
_refine_ls_number_restraints 200
_refine_ls_restrained_S_all 1.163
_refine_ls_R_factor_all 0.0735
_refine_ls_R_factor_gt 0.0467
_refine_ls_shift/su_max 0.000
_refine_ls_shift/su_mean 0.000
_refine_ls_structure_factor_coef Fsqd
_refine_ls_weighting_details 'calc w=1/[\s^2^(Fo^2^)+(0.0777P)^2^+7.8616P] where P=(Fo^2^+2Fc^2^)/3'
_refine_ls_weighting_scheme calc
_refine_ls_wR_factor_gt 0.1218
_refine_ls_wR_factor_ref 0.1607
_reflns_number_gt 4433
_reflns_number_total 5996
_reflns_threshold_expression >2sigma(I)
_cod_data_source_file om900364j_si_001.cif
_cod_data_source_block scw22m
_cod_depositor_comments
;
The following automatic conversions were performed:

'_symmetry_cell_setting' value 'Monoclinic' changed to 'monoclinic'
according to /home/saulius/struct/CIF-dictionaries/cif_core.dic
dictionary named 'cif_core.dic' version 2.4.2 from 2011-04-26.

Automatic conversion script
Id: cif_fix_values 1715 2011-07-08 13:25:40Z adriana 
;
_cod_original_sg_symbol_H-M C2/c
_cod_original_formula_sum 'C31.50 H35 N P2 S Si'
_cod_database_code 4069703

loop_
_symmetry_equiv_pos_as_xyz
'x, y, z'
'-x, y, -z+1/2'
'x+1/2, y+1/2, z'
'-x+1/2, y+1/2, -z+1/2'
'-x, -y, -z'
'x, -y, z-1/2'
'-x+1/2, -y+1/2, -z'
'x+1/2, -y+1/2, z-1/2'

loop_
_atom_site_label
_atom_site_type_symbol
_atom_site_fract_x
_atom_site_fract_y
_atom_site_fract_z
_atom_site_U_iso_or_equiv
_atom_site_adp_type
_atom_site_occupancy
_atom_site_symmetry_multiplicity
_atom_site_calc_flag
_atom_site_refinement_flags
_atom_site_disorder_assembly
_atom_site_disorder_group
C29 C 1.0000 1.0921(8) 0.7500 0.174(6) Uani 0.787(8) 2 d SPDU A 1
H29A H 0.9744 1.1127 0.7500 0.261 Uiso 0.393(4) 1 calc PR A 1
H29B H 1.0062 1.1127 0.6748 0.261 Uiso 0.393(4) 1 calc PR A 1
H29C H 1.0194 1.1127 0.8252 0.261 Uiso 0.393(4) 1 calc PR A 1
C30 C 1.0000 0.9976(5) 0.7500 0.071(2) Uani 0.787(8) 2 d SPDU . 1
C31 C 0.9822(5) 0.9522(4) 0.6444(7) 0.071(2) Uani 0.787(8) 1 d PDU A 1
H31 H 0.9690 0.9815 0.5698 0.085 Uiso 0.787(8) 1 calc PR A 1
C32 C 0.98297(17) 0.8652(4) 0.6435(7) 0.092(2) Uani 0.787(8) 1 d PDU A 1
H32 H 0.9715 0.8349 0.5682 0.111 Uiso 0.787(8) 1 calc PR A 1
C33 C 1.0000 0.8239(8) 0.7500 0.102(3) Uani 0.787(8) 2 d SPDU . 1
H33 H 1.0000 0.7639 0.7500 0.122 Uiso 0.787(8) 2 calc SPR A 1
C29A C 1.0000 0.799(2) 0.7500 0.132(13) Uani 0.213(8) 2 d SPDU A 2
H29D H 0.9735 0.7785 0.7361 0.198 Uiso 0.107(4) 1 calc PR A 2
H29E H 1.0162 0.7785 0.8312 0.198 Uiso 0.107(4) 1 calc PR A 2
H29F H 1.0103 0.7785 0.6827 0.198 Uiso 0.107(4) 1 calc PR A 2
C30A C 1.0000 0.8930(18) 0.7500 0.080(5) Uani 0.213(8) 2 d SPDU . 2
C31A C 0.9826(19) 0.9320(16) 0.635(2) 0.071(5) Uani 0.213(8) 1 d PDU A 2
H31A H 0.9721 0.9015 0.5591 0.086 Uiso 0.213(8) 1 calc PR A 2
C32A C 0.9819(7) 1.0204(16) 0.642(2) 0.078(5) Uani 0.213(8) 1 d PDU A 2
H32A H 0.9685 1.0507 0.5685 0.093 Uiso 0.213(8) 1 calc PR A 2
C33A C 1.0000 1.0668(19) 0.7500 0.100(8) Uani 0.213(8) 2 d SPDU . 2
H33A H 1.0000 1.1268 0.7500 0.120 Uiso 0.213(8) 2 calc SPR A 2
C1 C 0.17742(8) 0.42474(17) 0.1772(3) 0.0274(6) Uani 1 1 d . . .
C2 C 0.16594(9) 0.49274(18) 0.2370(3) 0.0366(7) Uani 1 1 d . . .
H2 H 0.1489 0.4837 0.2872 0.044 Uiso 1 1 calc R . .
C3 C 0.17902(10) 0.57349(19) 0.2244(3) 0.0436(8) Uani 1 1 d . . .
H3 H 0.1710 0.6196 0.2657 0.052 Uiso 1 1 calc R . .
C4 C 0.20390(10) 0.5870(2) 0.1513(3) 0.0438(8) Uani 1 1 d . . .
H4 H 0.2133 0.6422 0.1436 0.053 Uiso 1 1 calc R . .
C5 C 0.21501(9) 0.5200(2) 0.0897(3) 0.0422(8) Uani 1 1 d . . .
H5 H 0.2316 0.5294 0.0382 0.051 Uiso 1 1 calc R . .
C6 C 0.20200(8) 0.43910(18) 0.1029(3) 0.0347(7) Uani 1 1 d . . .
H6 H 0.2099 0.3932 0.0608 0.042 Uiso 1 1 calc R . .
C7 C 0.17649(8) 0.24634(16) 0.1090(2) 0.0251(6) Uani 1 1 d . . .
C8 C 0.21607(8) 0.22973(19) 0.1364(3) 0.0329(6) Uani 1 1 d . . .
H8 H 0.2339 0.2595 0.2022 0.040 Uiso 1 1 calc R . .
C9 C 0.22921(9) 0.1698(2) 0.0676(3) 0.0396(7) Uani 1 1 d . . .
H9 H 0.2562 0.1594 0.0853 0.048 Uiso 1 1 calc R . .
C10 C 0.20353(10) 0.1252(2) -0.0264(3) 0.0422(8) Uani 1 1 d . . .
H10 H 0.2128 0.0841 -0.0731 0.051 Uiso 1 1 calc R . .
C11 C 0.16420(10) 0.1401(2) -0.0530(3) 0.0413(7) Uani 1 1 d . . .
H11 H 0.1464 0.1089 -0.1171 0.050 Uiso 1 1 calc R . .
C12 C 0.15081(8) 0.20089(18) 0.0144(3) 0.0326(6) Uani 1 1 d . . .
H12 H 0.1238 0.2115 -0.0045 0.039 Uiso 1 1 calc R . .
C13 C 0.17965(7) 0.29991(16) 0.3598(2) 0.0239(5) Uani 1 1 d . . .
H13A H 0.1760 0.3504 0.4077 0.029 Uiso 1 1 calc R . .
H13B H 0.2078 0.2955 0.3696 0.029 Uiso 1 1 calc R . .
C14 C 0.12850(7) 0.24606(16) 0.5043(2) 0.0256(6) Uani 1 1 d . . .
C15 C 0.10114(8) 0.30444(19) 0.4411(3) 0.0347(7) Uani 1 1 d . . .
H15 H 0.1015 0.3247 0.3608 0.042 Uiso 1 1 calc R . .
C16 C 0.07326(9) 0.3331(2) 0.4952(3) 0.0414(8) Uani 1 1 d . . .
H16 H 0.0546 0.3733 0.4519 0.050 Uiso 1 1 calc R . .
C17 C 0.07235(9) 0.3038(2) 0.6117(3) 0.0423(8) Uani 1 1 d . . .
H17 H 0.0533 0.3239 0.6487 0.051 Uiso 1 1 calc R . .
C18 C 0.09922(10) 0.2457(2) 0.6733(3) 0.0464(8) Uani 1 1 d . . .
H18 H 0.0983 0.2247 0.7526 0.056 Uiso 1 1 calc R . .
C19 C 0.12768(9) 0.21687(19) 0.6216(3) 0.0347(7) Uani 1 1 d . . .
H19 H 0.1465 0.1775 0.6662 0.042 Uiso 1 1 calc R . .
C20 C 0.14586(8) 0.12920(16) 0.3218(2) 0.0259(6) Uani 1 1 d . . .
C21 C 0.17093(8) 0.07524(17) 0.2831(3) 0.0325(6) Uani 1 1 d . . .
H21 H 0.1981 0.0792 0.3207 0.039 Uiso 1 1 calc R . .
C22 C 0.15635(9) 0.01647(18) 0.1905(3) 0.0383(7) Uani 1 1 d . . .
H22 H 0.1735 -0.0196 0.1635 0.046 Uiso 1 1 calc R . .
C23 C 0.11693(10) 0.0097(2) 0.1365(3) 0.0463(8) Uani 1 1 d . . .
H23 H 0.1069 -0.0312 0.0730 0.056 Uiso 1 1 calc R . .
C24 C 0.09209(10) 0.0623(2) 0.1750(3) 0.0498(9) Uani 1 1 d . . .
H24 H 0.0650 0.0574 0.1379 0.060 Uiso 1 1 calc R . .
C25 C 0.10625(8) 0.1223(2) 0.2671(3) 0.0395(7) Uani 1 1 d . . .
H25 H 0.0889 0.1587 0.2928 0.047 Uiso 1 1 calc R . .
C26 C 0.04310(10) 0.2750(3) -0.0400(3) 0.0582(10) Uani 1 1 d . . .
H26A H 0.0580 0.2429 -0.0858 0.087 Uiso 1 1 calc R . .
H26B H 0.0200 0.2990 -0.0997 0.087 Uiso 1 1 calc R . .
H26C H 0.0352 0.2375 0.0185 0.087 Uiso 1 1 calc R . .
C27 C 0.08830(12) 0.4306(3) -0.0661(4) 0.0621(11) Uani 1 1 d . . .
H27A H 0.1024 0.4800 -0.0230 0.093 Uiso 1 1 calc R . .
H27B H 0.0651 0.4492 -0.1310 0.093 Uiso 1 1 calc R . .
H27C H 0.1050 0.3985 -0.1052 0.093 Uiso 1 1 calc R . .
C28 C 0.04277(11) 0.4254(3) 0.1263(4) 0.0664(12) Uani 1 1 d . . .
H28A H 0.0355 0.3905 0.1890 0.100 Uiso 1 1 calc R . .
H28B H 0.0193 0.4438 0.0624 0.100 Uiso 1 1 calc R . .
H28C H 0.0572 0.4749 0.1675 0.100 Uiso 1 1 calc R . .
N1 N 0.11173(6) 0.32271(14) 0.1615(2) 0.0280(5) Uani 1 1 d . . .
P1 P 0.156429(19) 0.32264(4) 0.19479(6) 0.02335(18) Uani 1 1 d . . .
P2 P 0.166562(19) 0.20835(4) 0.43986(6) 0.02325(18) Uani 1 1 d . . .
S1 S 0.21161(2) 0.16458(5) 0.56872(7) 0.0325(2) Uani 1 1 d . . .
Si1 Si 0.07372(2) 0.36229(6) 0.04994(8) 0.0356(2) Uani 1 1 d . . .

loop_
_atom_site_aniso_label
_atom_site_aniso_U_11
_atom_site_aniso_U_22
_atom_site_aniso_U_33
_atom_site_aniso_U_23
_atom_site_aniso_U_13
_atom_site_aniso_U_12
C29 0.214(14) 0.063(8) 0.245(15) 0.000 0.064(12) 0.000
C30 0.079(5) 0.048(4) 0.087(5) 0.000 0.026(4) 0.000
C31 0.053(3) 0.105(6) 0.051(3) 0.003(4) 0.007(3) 0.004(6)
C32 0.067(4) 0.103(5) 0.124(5) -0.064(4) 0.053(4) -0.039(4)
C33 0.080(6) 0.076(7) 0.176(10) 0.000 0.081(7) 0.000
C29A 0.10(2) 0.13(2) 0.18(2) 0.000 0.053(19) 0.000
C30A 0.059(8) 0.086(9) 0.108(9) 0.000 0.044(8) 0.000
C31A 0.058(8) 0.075(9) 0.086(9) -0.008(8) 0.029(8) 0.000(9)
C32A 0.076(9) 0.078(9) 0.077(9) -0.005(8) 0.017(8) -0.009(8)
C33A 0.108(13) 0.067(14) 0.124(13) 0.000 0.030(12) 0.000
C1 0.0283(13) 0.0263(14) 0.0268(14) 0.0046(11) 0.0062(11) 0.0012(11)
C2 0.0465(17) 0.0286(15) 0.0369(16) 0.0003(13) 0.0152(14) 0.0012(13)
C3 0.062(2) 0.0233(15) 0.0425(18) -0.0002(13) 0.0103(16) 0.0014(14)
C4 0.0536(19) 0.0283(16) 0.0392(17) 0.0087(14) -0.0033(15) -0.0132(14)
C5 0.0413(17) 0.0410(18) 0.0458(18) 0.0125(15) 0.0149(14) -0.0060(14)
C6 0.0421(16) 0.0270(15) 0.0391(16) 0.0054(13) 0.0180(14) 0.0012(12)
C7 0.0337(14) 0.0215(13) 0.0217(13) 0.0025(10) 0.0102(11) 0.0022(11)
C8 0.0326(15) 0.0364(16) 0.0299(15) -0.0023(12) 0.0089(12) 0.0003(12)
C9 0.0341(16) 0.0441(18) 0.0435(18) 0.0009(15) 0.0155(14) 0.0119(14)
C10 0.0500(18) 0.0406(18) 0.0374(17) -0.0071(14) 0.0148(15) 0.0135(15)
C11 0.0504(19) 0.0363(17) 0.0346(17) -0.0108(14) 0.0080(15) 0.0017(14)
C12 0.0346(15) 0.0321(15) 0.0296(15) -0.0017(12) 0.0069(12) 0.0038(12)
C13 0.0242(12) 0.0231(13) 0.0241(13) 0.0006(11) 0.0063(10) 0.0002(10)
C14 0.0276(13) 0.0239(13) 0.0263(13) -0.0021(11) 0.0090(11) -0.0032(11)
C15 0.0337(15) 0.0400(17) 0.0329(16) 0.0032(13) 0.0133(13) 0.0045(13)
C16 0.0369(16) 0.0456(19) 0.0443(19) -0.0005(15) 0.0161(14) 0.0094(14)
C17 0.0401(17) 0.053(2) 0.0402(18) -0.0088(15) 0.0220(15) 0.0005(15)
C18 0.056(2) 0.056(2) 0.0362(17) 0.0046(16) 0.0278(16) 0.0044(17)
C19 0.0424(16) 0.0334(16) 0.0322(15) 0.0049(13) 0.0166(13) 0.0060(13)
C20 0.0306(14) 0.0202(13) 0.0278(14) -0.0006(11) 0.0095(11) -0.0031(11)
C21 0.0336(15) 0.0239(14) 0.0405(16) 0.0002(12) 0.0116(13) 0.0030(11)
C22 0.0502(18) 0.0253(15) 0.0416(17) -0.0030(13) 0.0163(15) 0.0037(13)
C23 0.059(2) 0.0308(16) 0.0450(19) -0.0130(14) 0.0076(16) -0.0095(15)
C24 0.0357(17) 0.052(2) 0.057(2) -0.0215(17) 0.0048(15) -0.0077(15)
C25 0.0296(15) 0.0417(18) 0.0463(18) -0.0141(15) 0.0095(13) -0.0026(13)
C26 0.0343(18) 0.083(3) 0.050(2) -0.012(2) 0.0011(16) -0.0034(18)
C27 0.074(3) 0.059(2) 0.047(2) 0.0169(19) 0.0072(19) 0.006(2)
C28 0.055(2) 0.082(3) 0.057(2) -0.006(2) 0.0080(18) 0.036(2)
N1 0.0298(12) 0.0273(12) 0.0283(12) 0.0017(10) 0.0105(10) 0.0008(9)
P1 0.0259(4) 0.0222(4) 0.0229(4) 0.0003(3) 0.0083(3) 0.0005(3)
P2 0.0236(3) 0.0217(4) 0.0248(4) 0.0006(3) 0.0075(3) -0.0010(3)
S1 0.0285(4) 0.0324(4) 0.0334(4) 0.0072(3) 0.0035(3) 0.0001(3)
Si1 0.0329(4) 0.0424(5) 0.0290(4) 0.0008(4) 0.0048(3) 0.0079(4)

loop_
_atom_type_symbol
_atom_type_description
_atom_type_scat_dispersion_real
_atom_type_scat_dispersion_imag
_atom_type_scat_source
C C 0.0033 0.0016 'International Tables Vol C Tables 4.2.6.8 and 6.1.1.4'
H H 0.0000 0.0000 'International Tables Vol C Tables 4.2.6.8 and 6.1.1.4'
N N 0.0061 0.0033 'International Tables Vol C Tables 4.2.6.8 and 6.1.1.4'
Si Si 0.0817 0.0704 'International Tables Vol C Tables 4.2.6.8 and 6.1.1.4'
P P 0.1023 0.0942 'International Tables Vol C Tables 4.2.6.8 and 6.1.1.4'
S S 0.1246 0.1234 'International Tables Vol C Tables 4.2.6.8 and 6.1.1.4'

loop_
_geom_angle_atom_site_label_1
_geom_angle_atom_site_label_2
_geom_angle_atom_site_label_3
_geom_angle
_geom_angle_site_symmetry_1
C30 C29 H29A 109.5 .
C30 C29 H29B 109.5 .
H29A C29 H29B 109.5 .
C30 C29 H29C 109.5 .
H29A C29 H29C 109.5 .
H29B C29 H29C 109.5 .
C31 C30 C31 116.7(8) 2_756
C31 C30 C29 121.7(4) 2_756
C31 C30 C29 121.7(4) .
C30 C31 C32 121.7(6) .
C30 C31 H31 119.2 .
C32 C31 H31 119.2 .
C33 C32 C31 119.2(8) .
C33 C32 H32 120.4 .
C31 C32 H32 120.4 .
C32 C33 C32 121.5(11) 2_756
C32 C33 H33 119.3 2_756
C32 C33 H33 119.3 .
C30A C29A H29D 109.5 .
C30A C29A H29E 109.5 .
H29D C29A H29E 109.5 .
C30A C29A H29F 109.5 .
H29D C29A H29F 109.5 .
H29E C29A H29F 109.5 .
C31A C30A C31A 128(3) 2_756
C31A C30A C29A 116.2(16) 2_756
C31A C30A C29A 116.2(16) .
C30A C31A C32A 114(3) .
C30A C31A H31A 123.2 .
C32A C31A H31A 123.2 .
C33A C32A C31A 124(3) .
C33A C32A H32A 118.0 .
C31A C32A H32A 118.0 .
C32A C33A C32A 117(3) 2_756
C32A C33A H33A 121.6 2_756
C32A C33A H33A 121.6 .
C2 C1 C6 118.9(3) .
C2 C1 P1 116.6(2) .
C6 C1 P1 124.3(2) .
C3 C2 C1 120.8(3) .
C3 C2 H2 119.6 .
C1 C2 H2 119.6 .
C2 C3 C4 119.8(3) .
C2 C3 H3 120.1 .
C4 C3 H3 120.1 .
C5 C4 C3 119.9(3) .
C5 C4 H4 120.1 .
C3 C4 H4 120.1 .
C4 C5 C6 120.2(3) .
C4 C5 H5 119.9 .
C6 C5 H5 119.9 .
C5 C6 C1 120.4(3) .
C5 C6 H6 119.8 .
C1 C6 H6 119.8 .
C12 C7 C8 119.1(2) .
C12 C7 P1 117.7(2) .
C8 C7 P1 123.2(2) .
C9 C8 C7 119.9(3) .
C9 C8 H8 120.1 .
C7 C8 H8 120.1 .
C10 C9 C8 120.6(3) .
C10 C9 H9 119.7 .
C8 C9 H9 119.7 .
C9 C10 C11 120.1(3) .
C9 C10 H10 120.0 .
C11 C10 H10 120.0 .
C10 C11 C12 119.7(3) .
C10 C11 H11 120.1 .
C12 C11 H11 120.1 .
C11 C12 C7 120.6(3) .
C11 C12 H12 119.7 .
C7 C12 H12 119.7 .
P1 C13 P2 122.46(14) .
P1 C13 H13A 106.7 .
P2 C13 H13A 106.7 .
P1 C13 H13B 106.7 .
P2 C13 H13B 106.7 .
H13A C13 H13B 106.6 .
C15 C14 C19 119.6(3) .
C15 C14 P2 121.8(2) .
C19 C14 P2 118.6(2) .
C16 C15 C14 119.9(3) .
C16 C15 H15 120.1 .
C14 C15 H15 120.1 .
C17 C16 C15 120.5(3) .
C17 C16 H16 119.7 .
C15 C16 H16 119.7 .
C18 C17 C16 119.4(3) .
C18 C17 H17 120.3 .
C16 C17 H17 120.3 .
C17 C18 C19 121.0(3) .
C17 C18 H18 119.5 .
C19 C18 H18 119.5 .
C18 C19 C14 119.5(3) .
C18 C19 H19 120.2 .
C14 C19 H19 120.2 .
C25 C20 C21 119.5(3) .
C25 C20 P2 122.1(2) .
C21 C20 P2 118.4(2) .
C22 C21 C20 120.1(3) .
C22 C21 H21 120.0 .
C20 C21 H21 120.0 .
C21 C22 C23 120.3(3) .
C21 C22 H22 119.9 .
C23 C22 H22 119.9 .
C24 C23 C22 119.9(3) .
C24 C23 H23 120.1 .
C22 C23 H23 120.1 .
C23 C24 C25 120.6(3) .
C23 C24 H24 119.7 .
C25 C24 H24 119.7 .
C24 C25 C20 119.7(3) .
C24 C25 H25 120.2 .
C20 C25 H25 120.2 .
Si1 C26 H26A 109.5 .
Si1 C26 H26B 109.5 .
H26A C26 H26B 109.5 .
Si1 C26 H26C 109.5 .
H26A C26 H26C 109.5 .
H26B C26 H26C 109.5 .
Si1 C27 H27A 109.5 .
Si1 C27 H27B 109.5 .
H27A C27 H27B 109.5 .
Si1 C27 H27C 109.5 .
H27A C27 H27C 109.5 .
H27B C27 H27C 109.5 .
Si1 C28 H28A 109.5 .
Si1 C28 H28B 109.5 .
H28A C28 H28B 109.5 .
Si1 C28 H28C 109.5 .
H28A C28 H28C 109.5 .
H28B C28 H28C 109.5 .
P1 N1 Si1 138.54(15) .
N1 P1 C7 114.77(13) .
N1 P1 C1 114.23(12) .
C7 P1 C1 107.24(12) .
N1 P1 C13 112.96(12) .
C7 P1 C13 105.00(12) .
C1 P1 C13 101.40(12) .
C20 P2 C14 108.04(12) .
C20 P2 C13 107.87(12) .
C14 P2 C13 104.93(12) .
C20 P2 S1 111.59(9) .
C14 P2 S1 112.97(9) .
C13 P2 S1 111.11(9) .
N1 Si1 C27 113.16(15) .
N1 Si1 C28 109.31(14) .
C27 Si1 C28 108.9(2) .
N1 Si1 C26 110.51(15) .
C27 Si1 C26 107.40(18) .
C28 Si1 C26 107.41(19) .

loop_
_geom_bond_atom_site_label_1
_geom_bond_atom_site_label_2
_geom_bond_distance
_geom_bond_site_symmetry_2
C29 C30 1.496(14) .
C29 H29A 0.9800 .
C29 H29B 0.9800 .
C29 H29C 0.9800 .
C30 C31 1.368(6) 2_756
C30 C31 1.368(6) .
C31 C32 1.379(7) .
C31 H31 0.9500 .
C32 C33 1.337(7) .
C32 H32 0.9500 .
C33 C32 1.337(7) 2_756
C33 H33 0.9500 .
C29A C30A 1.49(2) .
C29A H29D 0.9800 .
C29A H29E 0.9800 .
C29A H29F 0.9800 .
C30A C31A 1.397(10) 2_756
C30A C31A 1.397(10) .
C31A C32A 1.403(10) .
C31A H31A 0.9500 .
C32A C33A 1.400(10) .
C32A H32A 0.9500 .
C33A C32A 1.400(10) 2_756
C33A H33A 0.9500 .
C1 C2 1.388(4) .
C1 C6 1.389(4) .
C1 P1 1.819(3) .
C2 C3 1.384(4) .
C2 H2 0.9500 .
C3 C4 1.385(5) .
C3 H3 0.9500 .
C4 C5 1.381(5) .
C4 H4 0.9500 .
C5 C6 1.386(4) .
C5 H5 0.9500 .
C6 H6 0.9500 .
C7 C12 1.387(4) .
C7 C8 1.396(4) .
C7 P1 1.811(3) .
C8 C9 1.383(4) .
C8 H8 0.9500 .
C9 C10 1.377(5) .
C9 H9 0.9500 .
C10 C11 1.383(4) .
C10 H10 0.9500 .
C11 C12 1.386(4) .
C11 H11 0.9500 .
C12 H12 0.9500 .
C13 P1 1.820(3) .
C13 P2 1.831(3) .
C13 H13A 0.9900 .
C13 H13B 0.9900 .
C14 C15 1.388(4) .
C14 C19 1.390(4) .
C14 P2 1.818(3) .
C15 C16 1.385(4) .
C15 H15 0.9500 .
C16 C17 1.383(5) .
C16 H16 0.9500 .
C17 C18 1.370(5) .
C17 H17 0.9500 .
C18 C19 1.386(4) .
C18 H18 0.9500 .
C19 H19 0.9500 .
C20 C25 1.387(4) .
C20 C21 1.397(4) .
C20 P2 1.813(3) .
C21 C22 1.375(4) .
C21 H21 0.9500 .
C22 C23 1.380(5) .
C22 H22 0.9500 .
C23 C24 1.377(5) .
C23 H23 0.9500 .
C24 C25 1.383(4) .
C24 H24 0.9500 .
C25 H25 0.9500 .
C26 Si1 1.870(4) .
C26 H26A 0.9800 .
C26 H26B 0.9800 .
C26 H26C 0.9800 .
C27 Si1 1.868(4) .
C27 H27A 0.9800 .
C27 H27B 0.9800 .
C27 H27C 0.9800 .
C28 Si1 1.870(4) .
C28 H28A 0.9800 .
C28 H28B 0.9800 .
C28 H28C 0.9800 .
N1 P1 1.547(2) .
N1 Si1 1.685(2) .
P2 S1 1.9597(10) .
